data_2203216
loop_
_publ_author_name
'Ko\;sar, Ba\;sak'
'Albayrak, \,Ci\<gdem'
'Odaba\;so\<glu, Mustafa'
'B\"uy\"ukg\"ung\"or, Orhan'

_publ_section_title
4-[(3-Chlorophenyl)diazenyl]-6-methoxy-2-{[tris(hydroxymethyl)methyl]aminomethylene}cyclohexa-3,5-dien-1(2<i>H</i>)-one
_journal_issue 2
_journal_name_full 'Acta Crystallographica Section E'
_journal_page_first o190
_journal_page_last o192
_journal_paper_doi 10.1107/S1600536804000108
_journal_volume 60
_journal_year 2004
_chemical_formula_iupac 'C18 H20 Cl N3 O5'
_chemical_formula_moiety 'C18 H20 Cl N3 O5'
_chemical_formula_sum 'C18 H20 Cl N3 O5'
_chemical_formula_weight 393.82
_chemical_melting_point 497.0(10)
_chemical_name_systematic
;
4-[(3-Chlorophenyl)diazenyl]-6-methoxy-
2-{[tris(hydroxymethyl)methyl]aminomethylene}cyclohexa-3,5-dien-1(2H)-one
;
_space_group_IT_number 14
_symmetry_cell_setting monoclinic
_symmetry_space_group_name_Hall '-P 2ybc'
_symmetry_space_group_name_H-M 'P 1 21/c 1'
_atom_sites_solution_hydrogens difmap
_atom_sites_solution_primary direct
_atom_sites_solution_secondary difmap
_cell_angle_alpha 90
_cell_angle_beta 101.144(6)
_cell_angle_gamma 90
_cell_formula_units_Z 4
_cell_length_a 10.6950(8)
_cell_length_b 12.3204(10)
_cell_length_c 14.8486(12)
_cell_measurement_reflns_used 12137
_cell_measurement_temperature 291
_cell_measurement_theta_max 28.32
_cell_measurement_theta_min 1.86
_cell_volume 1919.7(3)
_computing_cell_refinement X-AREA
_computing_data_collection 'X-AREA (Stoe & Cie, 2002)'
_computing_data_reduction 'X-RED (Stoe & Cie, 2002)'
_computing_molecular_graphics 'ORTEP-3 for Windows (Farrugia, 1997)'
_computing_publication_material 'WinGX (Farrugia, 1998)'
_computing_structure_refinement 'SHELXL97 (Sheldrick, 1997)'
_computing_structure_solution 'SHELXS97 (Sheldrick, 1997)'
_diffrn_ambient_temperature 293(2)
_diffrn_detector_area_resol_mean 6.67
_diffrn_measured_fraction_theta_full 1.000
_diffrn_measured_fraction_theta_max 1.000
_diffrn_measurement_device_type 'Stoe IPDS 2'
_diffrn_measurement_method \w
_diffrn_radiation_monochromator 'plane graphite'
_diffrn_radiation_source 'fine-focus sealed tube'
_diffrn_radiation_type MoK\a
_diffrn_radiation_wavelength 0.71073
_diffrn_reflns_av_R_equivalents 0.0746
_diffrn_reflns_av_sigmaI/netI 0.0499
_diffrn_reflns_limit_h_max 13
_diffrn_reflns_limit_h_min -13
_diffrn_reflns_limit_k_max 15
_diffrn_reflns_limit_k_min -15
_diffrn_reflns_limit_l_max 18
_diffrn_reflns_limit_l_min -18
_diffrn_reflns_number 13394
_diffrn_reflns_theta_full 26.00
_diffrn_reflns_theta_max 26.00
_diffrn_reflns_theta_min 1.94
_diffrn_standards_decay_% <2
_diffrn_standards_number 0
_exptl_absorpt_coefficient_mu 0.233
_exptl_absorpt_correction_T_max 0.963
_exptl_absorpt_correction_T_min 0.850
_exptl_absorpt_correction_type integration
_exptl_absorpt_process_details '(X-RED; Stoe & Cie, 2002)'
_exptl_crystal_colour orange
_exptl_crystal_density_diffrn 1.363
_exptl_crystal_density_meas ?
_exptl_crystal_density_method .
_exptl_crystal_description plate
_exptl_crystal_F_000 824
_exptl_crystal_size_max 0.50
_exptl_crystal_size_mid 0.50
_exptl_crystal_size_min 0.16
_refine_diff_density_max 0.635
_refine_diff_density_min -0.488
_refine_ls_extinction_method none
_refine_ls_goodness_of_fit_ref 0.940
_refine_ls_hydrogen_treatment refall
_refine_ls_matrix_type full
_refine_ls_number_parameters 324
_refine_ls_number_reflns 3776
_refine_ls_number_restraints 0
_refine_ls_restrained_S_all 0.940
_refine_ls_R_factor_all 0.0657
_refine_ls_R_factor_gt 0.0427
_refine_ls_shift/su_max 0.001
_refine_ls_shift/su_mean 0.000
_refine_ls_structure_factor_coef Fsqd
_refine_ls_weighting_details 'calc w = 1/[\s^2^(Fo^2^)+(0.0703P)^2^] where P=(Fo^2^+2Fc^2^)/3'
_refine_ls_weighting_scheme calc
_refine_ls_wR_factor_gt 0.1077
_refine_ls_wR_factor_ref 0.1161
_reflns_number_gt 2571
_reflns_number_total 3776
_reflns_threshold_expression I>2\s(I)
_cod_data_source_file ob6339.cif
_cod_data_source_block I
_cod_depositor_comments
;
The following automatic conversions were performed:

'_chemical_melting_point' value '496-498' was changed to '497.0(10)'
- the average value was taken and precision was estimated.

Automatic conversion script
Id: cif_fix_values 1646 2011-03-28 12:23:43Z adriana 

The following automatic conversions were performed:

'_chemical_melting_point' value '496-498' was changed to '497.0(10)'
- the average value was taken and precision was estimated.

Automatic conversion script
Id: cif_fix_values 1715 2011-07-08 13:25:40Z adriana 
;
_cod_original_sg_symbol_H-M 'P 21/c'
_cod_database_code 2203216
_cod_database_fobs_code 2203216

loop_
_symmetry_equiv_pos_as_xyz
'x, y, z'
'-x, y+1/2, -z+1/2'
'-x, -y, -z'
'x, -y-1/2, z-1/2'

loop_
_atom_site_label
_atom_site_fract_x
_atom_site_fract_y
_atom_site_fract_z
_atom_site_U_iso_or_equiv
_atom_site_adp_type
_atom_site_calc_flag
_atom_site_occupancy
_atom_site_type_symbol
C1 0.13433(18) 0.72957(16) 0.65642(13) 0.0410(4) Uani d 1 C
C2 0.16422(19) 0.83632(17) 0.64022(14) 0.0440(5) Uani d 1 C
C3 0.1306(2) 0.91626(16) 0.69517(14) 0.0464(5) Uani d 1 C
C4 0.0684(2) 0.89373(19) 0.76638(16) 0.0545(6) Uani d 1 C
C5 0.0367(2) 0.7879(2) 0.78045(17) 0.0606(6) Uani d 1 C
C6 0.0688(2) 0.70593(19) 0.72557(16) 0.0532(5) Uani d 1 C
C7 0.2758(2) 0.58065(16) 0.49854(13) 0.0418(4) Uani d 1 C
C8 0.3566(2) 0.60867(16) 0.44155(13) 0.0433(5) Uani d 1 C
C9 0.40194(18) 0.53031(15) 0.38629(12) 0.0389(4) Uani d 1 C
C10 0.36574(19) 0.41905(15) 0.39086(12) 0.0381(4) Uani d 1 C
C11 0.27705(19) 0.39445(15) 0.45030(12) 0.0401(4) Uani d 1 C
C12 0.2347(2) 0.47114(16) 0.50230(13) 0.0418(4) Uani d 1 C
C13 0.47883(19) 0.56439(16) 0.32441(12) 0.0397(4) Uani d 1 C
C14 0.59204(17) 0.52936(15) 0.19671(12) 0.0364(4) Uani d 1 C
C15 0.6282(2) 0.42291(18) 0.15547(15) 0.0480(5) Uani d 1 C
C16 0.5021(2) 0.59626(17) 0.12506(13) 0.0417(4) Uani d 1 C
C17 0.7151(2) 0.58994(18) 0.23637(15) 0.0449(5) Uani d 1 C
C18 0.1609(3) 0.2513(2) 0.50459(17) 0.0569(6) Uani d 1 C
Cl1 0.17021(7) 1.05007(5) 0.67634(5) 0.0717(2) Uani d 1 Cl
N1 0.16723(16) 0.63944(13) 0.60500(11) 0.0445(4) Uani d 1 N
N2 0.23912(17) 0.66560(13) 0.55063(11) 0.0456(4) Uani d 1 N
N3 0.52193(16) 0.49935(13) 0.26894(10) 0.0387(4) Uani d 1 N
O1 0.40725(14) 0.34422(10) 0.34544(9) 0.0458(3) Uani d 1 O
O2 0.52391(17) 0.35069(12) 0.13317(11) 0.0555(4) Uani d 1 O
O3 0.56250(17) 0.63071(14) 0.05367(10) 0.0556(4) Uani d 1 O
O4 0.69757(15) 0.68903(12) 0.27946(10) 0.0516(4) Uani d 1 O
O5 0.24392(15) 0.28706(11) 0.44664(10) 0.0510(4) Uani d 1 O
H1 0.498(3) 0.432(2) 0.2777(18) 0.081(9) Uiso d 1 H
H2 0.207(2) 0.8569(19) 0.5927(16) 0.057(6) Uiso d 1 H
H4 0.049(2) 0.949(2) 0.8062(17) 0.069(7) Uiso d 1 H
H5 -0.004(3) 0.775(2) 0.835(2) 0.087(8) Uiso d 1 H
H6 0.050(2) 0.632(2) 0.7372(16) 0.063(7) Uiso d 1 H
H8 0.381(2) 0.680(2) 0.4389(15) 0.055(6) Uiso d 1 H
H12 0.176(2) 0.4506(18) 0.5458(14) 0.051(6) Uiso d 1 H
H13 0.5001(19) 0.6411(18) 0.3206(13) 0.044(5) Uiso d 1 H
H15A 0.690(2) 0.386(2) 0.1993(17) 0.067(7) Uiso d 1 H
H15B 0.663(2) 0.4365(19) 0.1003(16) 0.062(7) Uiso d 1 H
H16A 0.427(2) 0.5507(18) 0.0979(14) 0.049(6) Uiso d 1 H
H16B 0.4684(19) 0.6597(18) 0.1522(13) 0.044(5) Uiso d 1 H
H17A 0.756(2) 0.5984(17) 0.1854(14) 0.045(5) Uiso d 1 H
H17B 0.770(2) 0.5435(17) 0.2845(14) 0.047(5) Uiso d 1 H
H18A 0.200(2) 0.2584(19) 0.5703(17) 0.060(6) Uiso d 1 H
H18B 0.144(3) 0.178(3) 0.4868(18) 0.080(8) Uiso d 1 H
H18C 0.077(3) 0.296(3) 0.4899(19) 0.088(9) Uiso d 1 H
H22 0.492(3) 0.361(2) 0.0746(19) 0.074(8) Uiso d 1 H
H33 0.598(3) 0.686(3) 0.069(2) 0.088(10) Uiso d 1 H
H44 0.673(3) 0.737(2) 0.232(2) 0.081(9) Uiso d 1 H

loop_
_atom_site_aniso_label
_atom_site_aniso_U_11
_atom_site_aniso_U_22
_atom_site_aniso_U_33
_atom_site_aniso_U_12
_atom_site_aniso_U_13
_atom_site_aniso_U_23
C1 0.0415(10) 0.0362(10) 0.0478(10) 0.0016(8) 0.0147(8) -0.0018(8)
C2 0.0476(11) 0.0401(11) 0.0480(11) 0.0024(9) 0.0181(9) -0.0004(9)
C3 0.0485(12) 0.0339(10) 0.0583(11) 0.0029(9) 0.0141(10) -0.0022(9)
C4 0.0616(14) 0.0469(13) 0.0610(13) 0.0081(11) 0.0264(11) -0.0085(10)
C5 0.0713(15) 0.0534(14) 0.0692(14) 0.0048(12) 0.0435(13) 0.0012(11)
C6 0.0584(13) 0.0397(12) 0.0694(14) 0.0010(10) 0.0321(11) 0.0019(10)
C7 0.0519(11) 0.0321(10) 0.0442(9) 0.0012(9) 0.0162(9) -0.0029(8)
C8 0.0595(13) 0.0289(10) 0.0451(10) -0.0033(9) 0.0193(9) -0.0027(8)
C9 0.0482(11) 0.0306(9) 0.0404(9) -0.0016(8) 0.0149(8) -0.0012(7)
C10 0.0485(11) 0.0297(9) 0.0375(9) 0.0011(8) 0.0114(8) -0.0008(7)
C11 0.0501(11) 0.0292(9) 0.0422(9) -0.0033(8) 0.0121(9) 0.0021(8)
C12 0.0510(11) 0.0360(10) 0.0419(9) -0.0018(9) 0.0174(9) 0.0005(8)
C13 0.0504(11) 0.0307(10) 0.0401(9) -0.0029(9) 0.0136(8) -0.0015(8)
C14 0.0423(10) 0.0330(9) 0.0364(9) 0.0005(8) 0.0139(8) 0.0019(7)
C15 0.0572(13) 0.0409(12) 0.0492(11) 0.0080(10) 0.0183(11) -0.0006(9)
C16 0.0487(12) 0.0342(10) 0.0422(10) -0.0013(9) 0.0089(9) 0.0023(8)
C17 0.0443(11) 0.0474(12) 0.0439(10) -0.0044(9) 0.0109(9) 0.0035(9)
C18 0.0727(16) 0.0478(14) 0.0546(13) -0.0202(12) 0.0236(12) 0.0003(11)
Cl1 0.0942(5) 0.0360(3) 0.0923(5) -0.0010(3) 0.0366(4) -0.0023(3)
N1 0.0514(10) 0.0371(9) 0.0499(9) 0.0030(8) 0.0222(8) -0.0021(7)
N2 0.0561(10) 0.0364(9) 0.0488(9) 0.0025(8) 0.0214(8) -0.0039(7)
N3 0.0501(10) 0.0299(9) 0.0396(8) -0.0014(7) 0.0169(7) 0.0015(7)
O1 0.0617(9) 0.0297(7) 0.0511(7) 0.0001(6) 0.0236(6) -0.0041(6)
O2 0.0852(11) 0.0348(8) 0.0492(8) -0.0057(8) 0.0192(8) -0.0052(7)
O3 0.0731(11) 0.0510(10) 0.0416(7) -0.0193(8) 0.0080(7) 0.0075(7)
O4 0.0620(9) 0.0417(8) 0.0480(8) -0.0097(7) 0.0032(7) -0.0011(7)
O5 0.0705(9) 0.0307(7) 0.0590(8) -0.0096(7) 0.0301(7) -0.0025(6)

loop_
_atom_type_symbol
_atom_type_description
_atom_type_scat_dispersion_real
_atom_type_scat_dispersion_imag
_atom_type_scat_source
C C 0.0033 0.0016 'International Tables Vol C Tables 4.2.6.8 and 6.1.1.4'
H H 0.0000 0.0000 'International Tables Vol C Tables 4.2.6.8 and 6.1.1.4'
Cl Cl 0.1484 0.1585 'International Tables Vol C Tables 4.2.6.8 and 6.1.1.4'
N N 0.0061 0.0033 'International Tables Vol C Tables 4.2.6.8 and 6.1.1.4'
O O 0.0106 0.0060 'International Tables Vol C Tables 4.2.6.8 and 6.1.1.4'

loop_
_geom_angle_atom_site_label_1
_geom_angle_atom_site_label_2
_geom_angle_atom_site_label_3
_geom_angle
_geom_angle_publ_flag
C6 C1 C2 119.77(19) y
C6 C1 N1 116.47(18) y
C2 C1 N1 123.76(17) y
C3 C2 C1 118.88(19) ?
C3 C2 H2 118.1(14) ?
C1 C2 H2 123.0(14) ?
C2 C3 C4 122.1(2) ?
C2 C3 Cl1 119.07(17) ?
C4 C3 Cl1 118.80(16) ?
C5 C4 C3 118.5(2) ?
C5 C4 H4 119.8(15) ?
C3 C4 H4 121.7(15) ?
C4 C5 C6 120.5(2) ?
C4 C5 H5 115.5(16) ?
C6 C5 H5 123.9(17) ?
C1 C6 C5 120.3(2) ?
C1 C6 H6 119.5(14) ?
C5 C6 H6 120.2(14) ?
C8 C7 N2 115.56(17) y
C8 C7 C12 120.08(18) y
N2 C7 C12 124.36(18) y
C7 C8 C9 121.11(19) ?
C7 C8 H8 119.1(14) ?
C9 C8 H8 119.8(14) ?
C13 C9 C8 118.94(18) ?
C13 C9 C10 120.91(17) ?
C8 C9 C10 120.10(17) ?
O1 C10 C9 122.98(17) y
O1 C10 C11 120.59(17) ?
C9 C10 C11 116.44(16) ?
C12 C11 O5 125.83(18) y
C12 C11 C10 122.23(17) ?
O5 C11 C10 111.94(16) ?
C11 C12 C7 119.97(18) ?
C11 C12 H12 120.4(12) ?
C7 C12 H12 119.6(12) ?
N3 C13 C9 123.63(18) y
N3 C13 H13 116.5(12) ?
C9 C13 H13 119.9(12) ?
N3 C14 C17 111.37(15) y
N3 C14 C15 106.31(15) ?
C17 C14 C15 107.91(16) ?
N3 C14 C16 107.59(15) ?
C17 C14 C16 112.56(16) ?
C15 C14 C16 110.95(16) ?
O2 C15 C14 112.57(17) ?
O2 C15 H15A 105.9(16) ?
C14 C15 H15A 109.3(15) ?
O2 C15 H15B 108.9(14) ?
C14 C15 H15B 110.9(14) ?
H15A C15 H15B 109(2) ?
O3 C16 C14 111.55(17) ?
O3 C16 H16A 108.2(12) ?
C14 C16 H16A 109.0(12) ?
O3 C16 H16B 109.1(12) ?
C14 C16 H16B 112.1(11) ?
H16A C16 H16B 106.7(17) ?
O4 C17 C14 114.74(17) ?
O4 C17 H17A 112.9(13) ?
C14 C17 H17A 103.9(12) ?
O4 C17 H17B 106.3(12) ?
C14 C17 H17B 109.6(12) ?
H17A C17 H17B 109.4(17) ?
O5 C18 H18A 112.2(13) ?
O5 C18 H18B 103.4(16) ?
H18A C18 H18B 112(2) ?
O5 C18 H18C 108.9(16) ?
H18A C18 H18C 110(2) ?
H18B C18 H18C 110(2) ?
N2 N1 C1 112.79(16) ?
N1 N2 C7 115.68(17) ?
C13 N3 C14 127.05(16) y
C13 N3 H1 109.8(18) ?
C14 N3 H1 123.0(18) ?
C15 O2 H22 106.4(18) ?
C16 O3 H33 108(2) ?
C17 O4 H44 105.0(17) ?
C11 O5 C18 117.58(17) ?

loop_
_geom_bond_atom_site_label_1
_geom_bond_atom_site_label_2
_geom_bond_distance
_geom_bond_publ_flag
C1 C6 1.381(3) ?
C1 C2 1.385(3) ?
C1 N1 1.430(2) y
C2 C3 1.370(3) ?
C2 H2 0.94(2) ?
C3 C4 1.382(3) ?
C3 Cl1 1.738(2) y
C4 C5 1.373(3) ?
C4 H4 0.95(3) ?
C5 C6 1.382(3) ?
C5 H5 1.00(3) ?
C6 H6 0.96(3) ?
C7 C8 1.366(3) y
C7 N2 1.402(2) y
C7 C12 1.424(3) y
C8 C9 1.412(3) y
C8 H8 0.92(2) ?
C9 C13 1.410(3) y
C9 C10 1.430(3) y
C10 O1 1.272(2) y
C10 C11 1.447(3) ?
C11 C12 1.353(3) y
C11 O5 1.368(2) ?
C12 H12 1.02(2) ?
C13 N3 1.296(2) y
C13 H13 0.98(2) ?
C14 N3 1.470(2) y
C14 C17 1.528(3) ?
C14 C15 1.529(3) ?
C14 C16 1.530(3) ?
C15 O2 1.415(3) ?
C15 H15A 0.95(3) ?
C15 H15B 0.98(2) ?
C16 O3 1.409(2) ?
C16 H16A 1.00(2) ?
C16 H16B 0.98(2) ?
C17 O4 1.408(3) ?
C17 H17A 0.95(2) ?
C17 H17B 1.01(2) ?
C18 O5 1.421(3) ?
C18 H18A 0.99(2) ?
C18 H18B 0.94(3) ?
C18 H18C 1.04(3) ?
N1 N2 1.260(2) y
N3 H1 0.88(3) ?
O2 H22 0.88(3) ?
O3 H33 0.80(3) ?
O4 H44 0.91(3) ?

loop_
_geom_hbond_atom_site_label_D
_geom_hbond_atom_site_label_H
_geom_hbond_atom_site_label_A
_geom_hbond_site_symmetry_A
_geom_hbond_distance_DH
_geom_hbond_distance_HA
_geom_hbond_distance_DA
_geom_hbond_angle_DHA
N3 H1 O1 . 0.88(3) 1.88(3) 2.643(2) 145(3)
O2 H22 O3 3_665 0.88(3) 1.88(3) 2.759(2) 173(3)
O3 H33 O1 2_655 0.80(3) 2.33(3) 3.014(2) 144(3)
O3 H33 O5 2_655 0.80(3) 2.14(3) 2.829(2) 144(3)
O4 H44 O1 2_655 0.91(3) 1.85(3) 2.747(2) 165(3)

loop_
_geom_torsion_atom_site_label_1
_geom_torsion_atom_site_label_2
_geom_torsion_atom_site_label_3
_geom_torsion_atom_site_label_4
_geom_torsion
_geom_torsion_publ_flag
C6 C1 C2 C3 1.7(3) ?
N1 C1 C2 C3 -178.48(19) ?
C1 C2 C3 C4 0.2(3) ?
C1 C2 C3 Cl1 178.96(16) ?
C2 C3 C4 C5 -1.7(4) ?
Cl1 C3 C4 C5 179.58(19) ?
C3 C4 C5 C6 1.3(4) ?
C2 C1 C6 C5 -2.1(3) ?
N1 C1 C6 C5 178.0(2) ?
C4 C5 C6 C1 0.6(4) ?
N2 C7 C8 C9 179.20(18) ?
C12 C7 C8 C9 -0.7(3) ?
C7 C8 C9 C13 176.11(19) ?
C7 C8 C9 C10 -1.4(3) ?
C13 C9 C10 O1 5.3(3) ?
C8 C9 C10 O1 -177.26(18) ?
C13 C9 C10 C11 -174.34(18) ?
C8 C9 C10 C11 3.1(3) ?
O1 C10 C11 C12 177.41(18) ?
C9 C10 C11 C12 -3.0(3) ?
O1 C10 C11 O5 -2.4(3) ?
C9 C10 C11 O5 177.16(16) ?
O5 C11 C12 C7 -179.17(19) ?
C10 C11 C12 C7 1.0(3) ?
C8 C7 C12 C11 0.9(3) ?
N2 C7 C12 C11 -178.96(19) ?
C8 C9 C13 N3 -177.91(18) ?
C10 C9 C13 N3 -0.4(3) y
N3 C14 C15 O2 48.7(2) ?
C17 C14 C15 O2 168.23(17) ?
C16 C14 C15 O2 -68.0(2) ?
N3 C14 C16 O3 178.78(15) ?
C17 C14 C16 O3 55.7(2) ?
C15 C14 C16 O3 -65.3(2) ?
N3 C14 C17 O4 -62.0(2) ?
C15 C14 C17 O4 -178.30(17) ?
C16 C14 C17 O4 58.9(2) ?
C6 C1 N1 N2 -172.28(18) ?
C2 C1 N1 N2 7.8(3) ?
C1 N1 N2 C7 179.53(16) y
C8 C7 N2 N1 -178.24(18) ?
C12 C7 N2 N1 1.6(3) ?
C9 C13 N3 C14 173.79(18) ?
C17 C14 N3 C13 59.2(2) ?
C15 C14 N3 C13 176.47(19) ?
C16 C14 N3 C13 -64.6(2) ?
C12 C11 O5 C18 -2.2(3) ?
C10 C11 O5 C18 177.67(19) ?

loop_
_cod_related_entry_id
_cod_related_entry_database
_cod_related_entry_code
1 ChemSpider 21174479
